data_4319857
loop_
_publ_author_name
'Eric Bosch'
'Charles L. Barnes'

_publ_section_title
;
 Design and Synthesis of a Sterically Hindered Pyridine and Its
 Encapsulation of Silver(I) Cation
;
_journal_name_full 'Inorganic Chemistry'
_journal_page_first 3234
_journal_page_last 3236
_journal_paper_doi 10.1021/ic001305h
_journal_volume 40
_journal_year 2001
_chemical_formula_sum 'C47 H50 Ag F3 N2 O3 S'
_chemical_formula_weight 887.82
_chemical_name_systematic
; 
 ? 
;
_space_group_IT_number 9
_symmetry_cell_setting monoclinic
_symmetry_space_group_name_Hall 'C -2yc'
_symmetry_space_group_name_H-M 'C 1 c 1'
_atom_sites_solution_hydrogens geom
_atom_sites_solution_primary direct
_atom_sites_solution_secondary difmap
_audit_creation_method SHELXL-97
_cell_angle_alpha 90.00
_cell_angle_beta 96.1910(10)
_cell_angle_gamma 90.00
_cell_formula_units_Z 4
_cell_length_a 15.9744(10)
_cell_length_b 16.1255(10)
_cell_length_c 17.1825(11)
_cell_measurement_reflns_used 7220
_cell_measurement_temperature 173(2)
_cell_measurement_theta_max 27.1
_cell_measurement_theta_min 2.2
_cell_volume 4400.3(5)
_computing_cell_refinement 'SMART (Bruker, 1998)'
_computing_data_collection 'SMART (Bruker, 1998)'
_computing_data_reduction 'SAINT (Bruker, 1998)'
_computing_molecular_graphics 'ORTEP-III (Burnett & Johnson, 1996)'
_computing_publication_material 'CIFTAB (Sheldrick, 1997)'
_computing_structure_refinement 'SHELXL-97 (Sheldrick, 1997)'
_computing_structure_solution 'SHELXS-97 (Sheldrick, 1990)'
_diffrn_ambient_temperature 173(2)
_diffrn_measured_fraction_theta_full 0.992
_diffrn_measured_fraction_theta_max 0.992
_diffrn_measurement_device_type 'Bruker SMART CCD area detector'
_diffrn_measurement_method 'omega scans'
_diffrn_radiation_monochromator graphite
_diffrn_radiation_source 'fine-focus sealed tube'
_diffrn_radiation_type MoK\a
_diffrn_radiation_wavelength 0.71073
_diffrn_reflns_av_R_equivalents 0.0277
_diffrn_reflns_av_sigmaI/netI 0.0317
_diffrn_reflns_limit_h_max 10
_diffrn_reflns_limit_h_min -20
_diffrn_reflns_limit_k_max 20
_diffrn_reflns_limit_k_min -20
_diffrn_reflns_limit_l_max 20
_diffrn_reflns_limit_l_min -22
_diffrn_reflns_number 13461
_diffrn_reflns_theta_full 27.10
_diffrn_reflns_theta_max 27.10
_diffrn_reflns_theta_min 1.80
_diffrn_standards_decay_% 0.0
_exptl_absorpt_coefficient_mu 0.559
_exptl_absorpt_correction_T_max 0.9208
_exptl_absorpt_correction_T_min 0.7869
_exptl_absorpt_correction_type multi-scan
_exptl_absorpt_process_details
;
 Data were corrected for decay and absorption using the program SADABS 
 based on the method of R.H. Blessing (Acta Cryst. A51, 33-38, 1995).
;
_exptl_crystal_colour colorless
_exptl_crystal_density_diffrn 1.340
_exptl_crystal_density_method 'not measured'
_exptl_crystal_description plate
_exptl_crystal_F_000 1840
_exptl_crystal_size_max 0.45
_exptl_crystal_size_mid 0.35
_exptl_crystal_size_min 0.15
_refine_diff_density_max 1.272
_refine_diff_density_min -0.288
_refine_diff_density_rms 0.068
_refine_ls_abs_structure_details 'Flack H D (1983), Acta Cryst. A39, 876-881'
_refine_ls_abs_structure_Flack 0.134(19)
_refine_ls_extinction_method none
_refine_ls_goodness_of_fit_ref 1.034
_refine_ls_hydrogen_treatment mixed
_refine_ls_matrix_type full
_refine_ls_number_parameters 526
_refine_ls_number_reflns 6414
_refine_ls_number_restraints 2
_refine_ls_restrained_S_all 1.034
_refine_ls_R_factor_all 0.0394
_refine_ls_R_factor_gt 0.0344
_refine_ls_shift/su_max 0.003
_refine_ls_shift/su_mean 0.000
_refine_ls_structure_factor_coef Fsqd
_refine_ls_weighting_details 'calc w=1/[\s^2^(Fo^2^)+(0.0544P)^2^+0.0000P] where P=(Fo^2^+2Fc^2^)/3'
_refine_ls_weighting_scheme calc
_refine_ls_wR_factor_gt 0.0823
_refine_ls_wR_factor_ref 0.0848
_reflns_number_gt 5852
_reflns_number_total 6414
_reflns_threshold_expression >2sigma(I)
_cod_data_source_file ic001305h.cif
_cod_data_source_block BDMPAG
_cod_depositor_comments
;
The following automatic conversions were performed:

'_symmetry_cell_setting' value 'Monoclinic' changed to 'monoclinic'
according to the built-in table from CIF Core dictionary named
'cif_core.dic' version 2.4.1 from
2010-06-29.

'_exptl_absorpt_correction_type' value 'multiscan'
changed to 'multi-scan' according to the built-in table from CIF Core
dictionary named 'cif_core.dic' version 2.4.1 from 2010-06-29.

Automatic conversion script
Id: cif_fix_values 1646 2011-03-28 12:23:43Z adriana 
;
_cod_database_code 4319857

loop_
_symmetry_equiv_pos_as_xyz
'x, y, z'
'x, -y, z+1/2'
'x+1/2, y+1/2, z'
'x+1/2, -y+1/2, z+1/2'

loop_
_atom_site_label
_atom_site_type_symbol
_atom_site_fract_x
_atom_site_fract_y
_atom_site_fract_z
_atom_site_U_iso_or_equiv
_atom_site_adp_type
_atom_site_occupancy
_atom_site_symmetry_multiplicity
_atom_site_calc_flag
_atom_site_refinement_flags
_atom_site_disorder_assembly
_atom_site_disorder_group
Ag1 Ag 0.638440(14) 0.727456(13) 0.707390(14) 0.03113(8) Uani 1 1 d . . .
S1 S 0.12985(8) 0.72003(6) 0.73866(8) 0.0449(3) Uani 1 1 d . . .
F1 F 0.2286(2) 0.6754(2) 0.6342(2) 0.0870(10) Uani 1 1 d . . .
O1 O 0.0888(4) 0.7948(3) 0.7508(3) 0.0929(17) Uani 1 1 d . . .
N1 N 0.5262(3) 0.7244(2) 0.7637(3) 0.0317(11) Uani 1 1 d . . .
C1 C 0.4636(3) 0.6676(3) 0.7444(3) 0.0328(11) Uani 1 1 d . . .
F2 F 0.2395(5) 0.7997(3) 0.6656(4) 0.161(3) Uani 1 1 d . . .
O2 O 0.1947(3) 0.6958(3) 0.7969(2) 0.0805(11) Uani 1 1 d . . .
N2 N 0.7533(3) 0.7309(2) 0.6548(3) 0.0280(10) Uani 1 1 d . . .
C2 C 0.3905(3) 0.6669(3) 0.7806(3) 0.0383(11) Uani 1 1 d . . .
H2 H 0.3470 0.6283 0.7648 0.046 Uiso 1 1 calc R . .
F3 F 0.1303(5) 0.7586(6) 0.5949(3) 0.226(4) Uani 1 1 d . . .
O3 O 0.0763(2) 0.6515(2) 0.7151(3) 0.0788(12) Uani 1 1 d . . .
C3 C 0.3811(4) 0.7240(3) 0.8411(4) 0.0423(14) Uani 1 1 d . . .
H3 H 0.3323 0.7239 0.8681 0.051 Uiso 1 1 calc R . .
C4 C 0.4459(4) 0.7806(3) 0.8600(3) 0.0411(13) Uani 1 1 d . . .
H4 H 0.4412 0.8203 0.9001 0.049 Uiso 1 1 calc R . .
C5 C 0.5158(4) 0.7797(3) 0.8214(3) 0.0324(12) Uani 1 1 d . . .
C6 C 0.4773(3) 0.6079(3) 0.6804(3) 0.0315(10) Uani 1 1 d . . .
C7 C 0.4656(3) 0.6336(3) 0.6022(3) 0.0325(10) Uani 1 1 d . . .
C8 C 0.4785(3) 0.5764(3) 0.5433(3) 0.0385(11) Uani 1 1 d . . .
H8 H 0.4707 0.5936 0.4902 0.046 Uiso 1 1 calc R . .
C9 C 0.5019(4) 0.4965(3) 0.5606(3) 0.0380(11) Uani 1 1 d . . .
C10 C 0.5117(3) 0.4716(3) 0.6389(3) 0.0379(11) Uani 1 1 d . . .
H10 H 0.5269 0.4158 0.6512 0.045 Uiso 1 1 calc R . .
C11 C 0.4998(3) 0.5259(3) 0.6988(3) 0.0349(10) Uani 1 1 d . . .
C12 C 0.5854(3) 0.8413(3) 0.8419(3) 0.0321(10) Uani 1 1 d . . .
C13 C 0.5759(3) 0.9238(3) 0.8162(3) 0.0369(11) Uani 1 1 d . . .
C14 C 0.6387(3) 0.9806(3) 0.8409(3) 0.0426(11) Uani 1 1 d . . .
H14 H 0.6334 1.0364 0.8232 0.051 Uiso 1 1 calc R . .
C15 C 0.7088(3) 0.9578(3) 0.8907(3) 0.0356(11) Uani 1 1 d . . .
C16 C 0.7175(3) 0.8754(3) 0.9140(3) 0.0380(11) Uani 1 1 d . . .
H16 H 0.7662 0.8591 0.9472 0.046 Uiso 1 1 calc R . .
C17 C 0.6569(3) 0.8164(3) 0.8902(3) 0.0344(10) Uani 1 1 d . . .
C18 C 0.4376(4) 0.7214(3) 0.5804(3) 0.0448(11) Uani 1 1 d . . .
H18A H 0.4851 0.7595 0.5921 0.067 Uiso 1 1 calc R . .
H18B H 0.3917 0.7375 0.6107 0.067 Uiso 1 1 calc R . .
H18C H 0.4181 0.7239 0.5244 0.067 Uiso 1 1 calc R . .
C19 C 0.5194(4) 0.4356(4) 0.4969(3) 0.0510(14) Uani 1 1 d . . .
H19A H 0.5742 0.4482 0.4790 0.076 Uiso 1 1 calc R . .
H19B H 0.4753 0.4404 0.4529 0.076 Uiso 1 1 calc R . .
H19C H 0.5201 0.3791 0.5178 0.076 Uiso 1 1 calc R . .
C20 C 0.5125(4) 0.4970(3) 0.7824(3) 0.0494(12) Uani 1 1 d . . .
H20A H 0.5500 0.5355 0.8134 0.074 Uiso 1 1 calc R . .
H20B H 0.5376 0.4415 0.7846 0.074 Uiso 1 1 calc R . .
H20C H 0.4580 0.4950 0.8036 0.074 Uiso 1 1 calc R . .
C21 C 0.4994(3) 0.9506(3) 0.7626(3) 0.0542(13) Uani 1 1 d . . .
H21A H 0.5114 1.0030 0.7371 0.081 Uiso 1 1 calc R . .
H21B H 0.4516 0.9582 0.7932 0.081 Uiso 1 1 calc R . .
H21C H 0.4855 0.9080 0.7226 0.081 Uiso 1 1 calc R . .
C22 C 0.7753(4) 1.0216(4) 0.9187(4) 0.0543(15) Uani 1 1 d . . .
H22A H 0.7600 1.0755 0.8947 0.081 Uiso 1 1 calc R . .
H22B H 0.8300 1.0041 0.9035 0.081 Uiso 1 1 calc R . .
H22C H 0.7787 1.0265 0.9758 0.081 Uiso 1 1 calc R . .
C23 C 0.6678(4) 0.7277(2) 0.9190(3) 0.0437(11) Uani 1 1 d . . .
H23A H 0.7199 0.7232 0.9545 0.065 Uiso 1 1 calc R . .
H23B H 0.6708 0.6906 0.8742 0.065 Uiso 1 1 calc R . .
H23C H 0.6198 0.7121 0.9468 0.065 Uiso 1 1 calc R . .
C24 C 0.7653(4) 0.7904(3) 0.6021(3) 0.0346(11) Uani 1 1 d . . .
C25 C 0.8414(4) 0.7953(4) 0.5695(4) 0.0503(14) Uani 1 1 d . . .
H25 H 0.8497 0.8373 0.5323 0.060 Uiso 1 1 calc R . .
C26 C 0.9049(5) 0.7386(4) 0.5916(4) 0.0545(17) Uani 1 1 d . . .
H26 H 0.9572 0.7410 0.5700 0.065 Uiso 1 1 calc R . .
C27 C 0.8903(4) 0.6791(4) 0.6451(3) 0.0523(15) Uani 1 1 d . . .
H27 H 0.9330 0.6397 0.6608 0.063 Uiso 1 1 calc R . .
C28 C 0.8151(3) 0.6754(3) 0.6765(3) 0.0334(11) Uani 1 1 d . . .
C29 C 0.7976(3) 0.6117(3) 0.7356(3) 0.0337(11) Uani 1 1 d . . .
C30 C 0.7545(3) 0.5396(3) 0.7110(3) 0.0410(11) Uani 1 1 d . . .
C31 C 0.7369(4) 0.4809(3) 0.7669(3) 0.0498(13) Uani 1 1 d . . .
H31 H 0.7054 0.4328 0.7507 0.060 Uiso 1 1 calc R . .
C32 C 0.7645(4) 0.4915(3) 0.8453(3) 0.0483(15) Uani 1 1 d . . .
C33 C 0.8087(4) 0.5639(4) 0.8685(3) 0.0528(15) Uani 1 1 d . . .
H33 H 0.8264 0.5720 0.9225 0.063 Uiso 1 1 calc R . .
C34 C 0.8278(4) 0.6242(3) 0.8155(3) 0.0442(13) Uani 1 1 d . . .
C35 C 0.6950(3) 0.8507(3) 0.5821(3) 0.0299(10) Uani 1 1 d . . .
C36 C 0.6327(3) 0.8326(3) 0.5211(3) 0.0342(10) Uani 1 1 d . . .
C37 C 0.5694(4) 0.8916(3) 0.5009(3) 0.0418(12) Uani 1 1 d . . .
H37 H 0.5260 0.8797 0.4602 0.050 Uiso 1 1 calc R . .
C38 C 0.5696(4) 0.9669(3) 0.5399(3) 0.0451(13) Uani 1 1 d . . .
C39 C 0.6317(4) 0.9829(3) 0.5993(3) 0.0464(12) Uani 1 1 d . . .
H39 H 0.6310 1.0344 0.6261 0.056 Uiso 1 1 calc R . .
C40 C 0.6964(3) 0.9261(3) 0.6221(3) 0.0391(11) Uani 1 1 d . . .
C41 C 0.7257(4) 0.5244(3) 0.6249(3) 0.0595(14) Uani 1 1 d . . .
H41A H 0.7731 0.5331 0.5940 0.089 Uiso 1 1 calc R . .
H41B H 0.6802 0.5630 0.6073 0.089 Uiso 1 1 calc R . .
H41C H 0.7053 0.4673 0.6179 0.089 Uiso 1 1 calc R . .
C42 C 0.7453(5) 0.4266(4) 0.9056(4) 0.073(2) Uani 1 1 d . . .
H42A H 0.7248 0.3758 0.8786 0.109 Uiso 1 1 calc R . .
H42B H 0.7021 0.4479 0.9367 0.109 Uiso 1 1 calc R . .
H42C H 0.7967 0.4143 0.9402 0.109 Uiso 1 1 calc R . .
C43 C 0.8753(4) 0.7018(4) 0.8414(3) 0.0609(15) Uani 1 1 d . . .
H43A H 0.9278 0.7043 0.8166 0.091 Uiso 1 1 calc R . .
H43B H 0.8885 0.7011 0.8984 0.091 Uiso 1 1 calc R . .
H43C H 0.8407 0.7504 0.8259 0.091 Uiso 1 1 calc R . .
C44 C 0.6323(4) 0.7510(3) 0.4767(3) 0.0472(11) Uani 1 1 d . . .
H44A H 0.6334 0.7048 0.5138 0.071 Uiso 1 1 calc R . .
H44B H 0.6821 0.7482 0.4480 0.071 Uiso 1 1 calc R . .
H44C H 0.5813 0.7476 0.4396 0.071 Uiso 1 1 calc R . .
C45 C 0.5006(5) 1.0299(4) 0.5145(4) 0.0657(19) Uani 1 1 d . . .
H45A H 0.5258 1.0850 0.5105 0.099 Uiso 1 1 calc R . .
H45B H 0.4599 1.0314 0.5532 0.099 Uiso 1 1 calc R . .
H45C H 0.4719 1.0138 0.4634 0.099 Uiso 1 1 calc R . .
C46 C 0.7657(4) 0.9477(4) 0.6860(3) 0.0597(15) Uani 1 1 d . . .
H46A H 0.8170 0.9620 0.6625 0.090 Uiso 1 1 calc R . .
H46B H 0.7768 0.8999 0.7209 0.090 Uiso 1 1 calc R . .
H46C H 0.7481 0.9951 0.7161 0.090 Uiso 1 1 calc R . .
C47 C 0.1864(6) 0.7414(5) 0.6544(4) 0.082(2) Uani 1 1 d . . .

loop_
_atom_site_aniso_label
_atom_site_aniso_U_11
_atom_site_aniso_U_22
_atom_site_aniso_U_33
_atom_site_aniso_U_23
_atom_site_aniso_U_13
_atom_site_aniso_U_12
Ag1 0.02632(12) 0.03709(13) 0.03124(12) -0.00004(17) 0.00889(9) -0.00026(19)
S1 0.0419(6) 0.0396(6) 0.0535(6) -0.0017(4) 0.0063(6) 0.0022(5)
F1 0.078(2) 0.097(2) 0.091(2) -0.033(2) 0.032(2) 0.003(2)
O1 0.109(4) 0.050(2) 0.133(4) 0.004(3) 0.070(4) 0.014(3)
N1 0.032(3) 0.027(2) 0.037(2) -0.0051(14) 0.008(2) -0.0021(16)
C1 0.030(3) 0.030(2) 0.038(2) -0.0009(18) 0.003(2) -0.004(2)
F2 0.212(7) 0.046(2) 0.259(7) 0.015(3) 0.183(6) -0.011(3)
O2 0.047(2) 0.126(3) 0.068(2) 0.016(2) 0.0014(19) 0.000(2)
N2 0.022(2) 0.035(2) 0.027(2) -0.0015(14) 0.0071(18) 0.0014(15)
C2 0.032(3) 0.040(2) 0.045(2) -0.0106(19) 0.017(2) -0.010(2)
F3 0.156(7) 0.440(11) 0.089(4) 0.123(5) 0.046(4) 0.145(7)
O3 0.047(2) 0.068(2) 0.120(3) -0.025(2) 0.006(2) -0.0087(19)
C3 0.035(3) 0.049(3) 0.047(3) -0.010(2) 0.018(2) -0.006(2)
C4 0.040(3) 0.047(3) 0.040(2) -0.0138(18) 0.017(2) -0.007(2)
C5 0.034(3) 0.030(2) 0.033(2) -0.0042(16) 0.004(2) -0.0043(19)
C6 0.028(3) 0.034(2) 0.031(2) -0.0069(18) 0.001(2) -0.006(2)
C7 0.027(2) 0.034(2) 0.036(2) -0.0008(16) 0.0018(17) -0.0017(17)
C8 0.042(3) 0.044(2) 0.030(2) 0.0013(17) 0.005(2) 0.000(2)
C9 0.039(3) 0.043(3) 0.032(2) -0.0070(19) 0.006(2) -0.006(2)
C10 0.044(3) 0.035(2) 0.036(2) -0.0019(17) 0.009(2) 0.0052(19)
C11 0.037(3) 0.035(2) 0.032(2) -0.0010(16) 0.0030(18) -0.0021(18)
C12 0.034(3) 0.031(2) 0.034(2) 0.0018(16) 0.0109(19) -0.0015(19)
C13 0.032(2) 0.037(2) 0.043(3) -0.0038(17) 0.007(2) 0.0008(18)
C14 0.045(3) 0.030(2) 0.054(3) 0.0004(18) 0.012(2) -0.0024(19)
C15 0.029(2) 0.039(2) 0.040(2) -0.0084(17) 0.0083(19) -0.0061(19)
C16 0.033(2) 0.044(2) 0.036(2) 0.0014(19) 0.0012(19) -0.006(2)
C17 0.035(2) 0.035(2) 0.034(2) -0.0032(16) 0.0079(18) 0.0003(19)
C18 0.050(3) 0.039(2) 0.046(3) 0.0043(17) 0.006(2) 0.002(2)
C19 0.062(4) 0.051(3) 0.042(3) -0.011(2) 0.016(3) 0.000(3)
C20 0.067(3) 0.048(2) 0.034(2) 0.0008(18) 0.011(2) 0.017(3)
C21 0.046(3) 0.045(2) 0.070(3) 0.011(2) 0.001(3) 0.005(2)
C22 0.048(3) 0.048(3) 0.068(3) -0.011(2) 0.013(3) -0.016(3)
C23 0.048(3) 0.035(2) 0.047(3) 0.0041(17) 0.003(2) -0.005(2)
C24 0.033(3) 0.034(2) 0.039(3) -0.0007(19) 0.014(2) 0.001(2)
C25 0.038(3) 0.051(3) 0.065(4) 0.022(3) 0.020(3) 0.005(2)
C26 0.032(3) 0.065(3) 0.070(4) 0.014(3) 0.025(3) 0.008(2)
C27 0.036(3) 0.052(3) 0.069(4) 0.017(3) 0.008(3) 0.015(2)
C28 0.030(3) 0.037(2) 0.033(2) 0.0019(18) 0.005(2) 0.004(2)
C29 0.030(3) 0.035(2) 0.038(3) 0.0020(19) 0.012(2) 0.004(2)
C30 0.042(3) 0.045(3) 0.036(2) 0.0063(18) 0.0033(19) 0.001(2)
C31 0.053(3) 0.048(3) 0.051(3) 0.002(2) 0.014(2) -0.004(2)
C32 0.061(4) 0.039(3) 0.047(3) 0.009(2) 0.019(3) 0.004(3)
C33 0.063(4) 0.062(3) 0.034(3) 0.009(2) 0.005(2) 0.016(3)
C34 0.043(3) 0.050(3) 0.038(2) -0.001(2) -0.002(2) 0.010(2)
C35 0.028(2) 0.031(2) 0.031(2) 0.0078(16) 0.0092(18) 0.0048(18)
C36 0.039(3) 0.028(2) 0.038(2) 0.0005(16) 0.015(2) 0.0035(18)
C37 0.045(3) 0.043(2) 0.037(2) 0.0055(19) 0.004(2) 0.005(2)
C38 0.049(3) 0.037(2) 0.051(3) 0.006(2) 0.015(3) 0.016(2)
C39 0.048(3) 0.035(2) 0.057(3) -0.0082(19) 0.011(2) 0.003(2)
C40 0.043(3) 0.038(2) 0.038(2) -0.0014(17) 0.012(2) 0.0027(19)
C41 0.069(4) 0.066(3) 0.043(2) 0.003(2) 0.002(3) -0.024(3)
C42 0.110(6) 0.059(3) 0.053(3) 0.023(3) 0.029(4) 0.014(4)
C43 0.064(4) 0.065(3) 0.051(3) -0.006(3) -0.006(3) -0.007(3)
C44 0.051(3) 0.044(2) 0.048(3) -0.0110(19) 0.011(2) 0.001(2)
C45 0.068(4) 0.049(3) 0.079(4) 0.005(3) -0.001(3) 0.028(3)
C46 0.048(3) 0.066(3) 0.063(3) -0.025(3) -0.004(3) 0.003(3)
C47 0.106(7) 0.081(4) 0.065(4) 0.023(3) 0.034(4) 0.044(5)

loop_
_atom_type_symbol
_atom_type_description
_atom_type_scat_dispersion_real
_atom_type_scat_dispersion_imag
_atom_type_scat_source
C C 0.0033 0.0016 'International Tables Vol C Tables 4.2.6.8 and 6.1.1.4'
H H 0.0000 0.0000 'International Tables Vol C Tables 4.2.6.8 and 6.1.1.4'
N N 0.0061 0.0033 'International Tables Vol C Tables 4.2.6.8 and 6.1.1.4'
O O 0.0106 0.0060 'International Tables Vol C Tables 4.2.6.8 and 6.1.1.4'
F F 0.0171 0.0103 'International Tables Vol C Tables 4.2.6.8 and 6.1.1.4'
S S 0.1246 0.1234 'International Tables Vol C Tables 4.2.6.8 and 6.1.1.4'
Ag Ag -0.8971 1.1015 'International Tables Vol C Tables 4.2.6.8 and 6.1.1.4'

loop_
_geom_angle_atom_site_label_1
_geom_angle_atom_site_label_2
_geom_angle_atom_site_label_3
_geom_angle
_geom_angle_site_symmetry_1
_geom_angle_site_symmetry_3
_geom_angle_publ_flag
N1 Ag1 N2 178.1(2) . . ?
O1 S1 O2 116.8(3) . . ?
O1 S1 O3 115.7(3) . . ?
O2 S1 O3 110.9(3) . . ?
O1 S1 C47 103.7(3) . . ?
O2 S1 C47 103.1(3) . . ?
O3 S1 C47 104.7(3) . . ?
C5 N1 C1 118.2(5) . . ?
C5 N1 Ag1 119.5(4) . . ?
C1 N1 Ag1 122.3(3) . . ?
N1 C1 C2 121.9(5) . . ?
N1 C1 C6 116.5(5) . . ?
C2 C1 C6 121.6(4) . . ?
C24 N2 C28 120.2(5) . . ?
C24 N2 Ag1 119.7(4) . . ?
C28 N2 Ag1 120.1(3) . . ?
C1 C2 C3 119.3(5) . . ?
C4 C3 C2 117.7(6) . . ?
C5 C4 C3 120.6(5) . . ?
N1 C5 C4 122.3(5) . . ?
N1 C5 C12 117.4(5) . . ?
C4 C5 C12 120.3(4) . . ?
C11 C6 C7 120.2(4) . . ?
C11 C6 C1 119.8(4) . . ?
C7 C6 C1 120.0(4) . . ?
C6 C7 C8 118.9(4) . . ?
C6 C7 C18 121.2(4) . . ?
C8 C7 C18 119.9(4) . . ?
C9 C8 C7 121.5(5) . . ?
C8 C9 C10 118.7(5) . . ?
C8 C9 C19 121.3(5) . . ?
C10 C9 C19 119.9(5) . . ?
C11 C10 C9 121.7(4) . . ?
C10 C11 C6 118.9(4) . . ?
C10 C11 C20 120.0(4) . . ?
C6 C11 C20 121.1(4) . . ?
C17 C12 C13 120.9(5) . . ?
C17 C12 C5 119.1(4) . . ?
C13 C12 C5 119.9(5) . . ?
C14 C13 C12 118.5(4) . . ?
C14 C13 C21 120.5(4) . . ?
C12 C13 C21 121.0(5) . . ?
C15 C14 C13 121.5(4) . . ?
C14 C15 C16 118.8(5) . . ?
C14 C15 C22 120.4(5) . . ?
C16 C15 C22 120.7(5) . . ?
C17 C16 C15 121.7(5) . . ?
C16 C17 C12 118.6(4) . . ?
C16 C17 C23 119.9(5) . . ?
C12 C17 C23 121.5(4) . . ?
N2 C24 C25 120.3(5) . . ?
N2 C24 C35 117.3(5) . . ?
C25 C24 C35 122.4(5) . . ?
C26 C25 C24 119.7(5) . . ?
C27 C26 C25 118.2(6) . . ?
C26 C27 C28 121.2(5) . . ?
N2 C28 C27 120.4(5) . . ?
N2 C28 C29 117.2(5) . . ?
C27 C28 C29 122.4(5) . . ?
C30 C29 C34 121.2(5) . . ?
C30 C29 C28 119.4(5) . . ?
C34 C29 C28 119.4(5) . . ?
C29 C30 C31 119.1(5) . . ?
C29 C30 C41 121.2(4) . . ?
C31 C30 C41 119.8(5) . . ?
C32 C31 C30 121.2(5) . . ?
C31 C32 C33 118.6(5) . . ?
C31 C32 C42 120.6(6) . . ?
C33 C32 C42 120.8(6) . . ?
C34 C33 C32 122.5(5) . . ?
C33 C34 C29 117.3(5) . . ?
C33 C34 C43 121.9(5) . . ?
C29 C34 C43 120.8(5) . . ?
C40 C35 C36 121.6(4) . . ?
C40 C35 C24 118.7(5) . . ?
C36 C35 C24 119.6(4) . . ?
C35 C36 C37 118.7(4) . . ?
C35 C36 C44 121.4(4) . . ?
C37 C36 C44 119.9(5) . . ?
C38 C37 C36 120.7(5) . . ?
C39 C38 C37 119.2(5) . . ?
C39 C38 C45 122.0(5) . . ?
C37 C38 C45 118.7(5) . . ?
C38 C39 C40 122.5(5) . . ?
C35 C40 C39 117.3(5) . . ?
C35 C40 C46 122.0(5) . . ?
C39 C40 C46 120.7(4) . . ?
F2 C47 F3 110.5(8) . . ?
F2 C47 F1 106.6(7) . . ?
F3 C47 F1 106.8(7) . . ?
F2 C47 S1 113.6(5) . . ?
F3 C47 S1 107.7(7) . . ?
F1 C47 S1 111.4(5) . . ?

loop_
_geom_bond_atom_site_label_1
_geom_bond_atom_site_label_2
_geom_bond_distance
_geom_bond_site_symmetry_2
_geom_bond_publ_flag
Ag1 N1 2.128(5) . ?
Ag1 N2 2.132(5) . ?
S1 O1 1.399(5) . ?
S1 O2 1.416(4) . ?
S1 O3 1.429(4) . ?
S1 C47 1.820(8) . ?
F1 C47 1.326(7) . ?
N1 C5 1.357(6) . ?
N1 C1 1.370(7) . ?
C1 C2 1.379(7) . ?
C1 C6 1.497(6) . ?
F2 C47 1.267(12) . ?
N2 C24 1.346(6) . ?
N2 C28 1.355(6) . ?
C2 C3 1.410(7) . ?
F3 C47 1.314(10) . ?
C3 C4 1.391(8) . ?
C4 C5 1.360(9) . ?
C5 C12 1.504(7) . ?
C6 C11 1.397(7) . ?
C6 C7 1.399(6) . ?
C7 C8 1.400(6) . ?
C7 C18 1.519(6) . ?
C8 C9 1.366(7) . ?
C9 C10 1.395(6) . ?
C9 C19 1.518(7) . ?
C10 C11 1.381(6) . ?
C11 C20 1.502(6) . ?
C12 C17 1.396(7) . ?
C12 C13 1.405(7) . ?
C13 C14 1.391(7) . ?
C13 C21 1.512(7) . ?
C14 C15 1.383(7) . ?
C15 C16 1.390(7) . ?
C15 C22 1.520(8) . ?
C16 C17 1.387(7) . ?
C17 C23 1.517(6) . ?
C24 C25 1.394(8) . ?
C24 C35 1.497(7) . ?
C25 C26 1.389(9) . ?
C26 C27 1.366(8) . ?
C27 C28 1.370(8) . ?
C28 C29 1.492(6) . ?
C29 C30 1.393(7) . ?
C29 C34 1.419(7) . ?
C30 C31 1.399(7) . ?
C30 C41 1.521(7) . ?
C31 C32 1.383(8) . ?
C32 C33 1.399(9) . ?
C32 C42 1.528(8) . ?
C33 C34 1.389(7) . ?
C34 C43 1.505(8) . ?
C35 C40 1.395(6) . ?
C35 C36 1.397(7) . ?
C36 C37 1.404(7) . ?
C36 C44 1.520(7) . ?
C37 C38 1.387(7) . ?
C38 C39 1.369(8) . ?
C38 C45 1.528(8) . ?
C39 C40 1.406(7) . ?
C40 C46 1.513(8) . ?

loop_
_geom_torsion_atom_site_label_1
_geom_torsion_atom_site_label_2
_geom_torsion_atom_site_label_3
_geom_torsion_atom_site_label_4
_geom_torsion
_geom_torsion_site_symmetry_1
_geom_torsion_site_symmetry_2
_geom_torsion_site_symmetry_3
_geom_torsion_site_symmetry_4
_geom_torsion_publ_flag
N2 Ag1 N1 C5 46(3) . . . . ?
N2 Ag1 N1 C1 -134(3) . . . . ?
C5 N1 C1 C2 1.6(7) . . . . ?
Ag1 N1 C1 C2 -179.1(4) . . . . ?
C5 N1 C1 C6 179.8(4) . . . . ?
Ag1 N1 C1 C6 -0.8(6) . . . . ?
N1 Ag1 N2 C24 -122(3) . . . . ?
N1 Ag1 N2 C28 56(3) . . . . ?
N1 C1 C2 C3 -2.4(8) . . . . ?
C6 C1 C2 C3 179.4(5) . . . . ?
C1 C2 C3 C4 1.9(8) . . . . ?
C2 C3 C4 C5 -0.7(9) . . . . ?
C1 N1 C5 C4 -0.2(8) . . . . ?
Ag1 N1 C5 C4 -179.6(4) . . . . ?
C1 N1 C5 C12 179.8(4) . . . . ?
Ag1 N1 C5 C12 0.4(6) . . . . ?
C3 C4 C5 N1 -0.2(9) . . . . ?
C3 C4 C5 C12 179.8(5) . . . . ?
N1 C1 C6 C11 104.2(5) . . . . ?
C2 C1 C6 C11 -77.5(7) . . . . ?
N1 C1 C6 C7 -77.2(6) . . . . ?
C2 C1 C6 C7 101.0(6) . . . . ?
C11 C6 C7 C8 -1.2(7) . . . . ?
C1 C6 C7 C8 -179.7(5) . . . . ?
C11 C6 C7 C18 177.5(5) . . . . ?
C1 C6 C7 C18 -1.0(7) . . . . ?
C6 C7 C8 C9 0.1(8) . . . . ?
C18 C7 C8 C9 -178.6(5) . . . . ?
C7 C8 C9 C10 1.1(8) . . . . ?
C7 C8 C9 C19 -177.4(5) . . . . ?
C8 C9 C10 C11 -1.3(8) . . . . ?
C19 C9 C10 C11 177.2(5) . . . . ?
C9 C10 C11 C6 0.2(8) . . . . ?
C9 C10 C11 C20 -178.9(5) . . . . ?
C7 C6 C11 C10 1.1(7) . . . . ?
C1 C6 C11 C10 179.6(5) . . . . ?
C7 C6 C11 C20 -179.8(5) . . . . ?
C1 C6 C11 C20 -1.3(7) . . . . ?
N1 C5 C12 C17 -80.0(6) . . . . ?
C4 C5 C12 C17 100.0(6) . . . . ?
N1 C5 C12 C13 103.6(6) . . . . ?
C4 C5 C12 C13 -76.4(7) . . . . ?
C17 C12 C13 C14 -1.0(7) . . . . ?
C5 C12 C13 C14 175.3(4) . . . . ?
C17 C12 C13 C21 178.8(4) . . . . ?
C5 C12 C13 C21 -4.9(7) . . . . ?
C12 C13 C14 C15 -1.0(7) . . . . ?
C21 C13 C14 C15 179.2(5) . . . . ?
C13 C14 C15 C16 2.3(7) . . . . ?
C13 C14 C15 C22 -178.2(5) . . . . ?
C14 C15 C16 C17 -1.6(8) . . . . ?
C22 C15 C16 C17 179.0(5) . . . . ?
C15 C16 C17 C12 -0.4(7) . . . . ?
C15 C16 C17 C23 -178.2(5) . . . . ?
C13 C12 C17 C16 1.7(7) . . . . ?
C5 C12 C17 C16 -174.7(5) . . . . ?
C13 C12 C17 C23 179.5(4) . . . . ?
C5 C12 C17 C23 3.1(7) . . . . ?
C28 N2 C24 C25 0.1(8) . . . . ?
Ag1 N2 C24 C25 177.5(4) . . . . ?
C28 N2 C24 C35 -178.8(4) . . . . ?
Ag1 N2 C24 C35 -1.3(6) . . . . ?
N2 C24 C25 C26 -0.1(10) . . . . ?
C35 C24 C25 C26 178.7(6) . . . . ?
C24 C25 C26 C27 0.1(11) . . . . ?
C25 C26 C27 C28 -0.1(10) . . . . ?
C24 N2 C28 C27 -0.1(7) . . . . ?
Ag1 N2 C28 C27 -177.5(4) . . . . ?
C24 N2 C28 C29 179.5(5) . . . . ?
Ag1 N2 C28 C29 2.0(6) . . . . ?
C26 C27 C28 N2 0.1(9) . . . . ?
C26 C27 C28 C29 -179.4(6) . . . . ?
N2 C28 C29 C30 84.2(6) . . . . ?
C27 C28 C29 C30 -96.2(7) . . . . ?
N2 C28 C29 C34 -98.1(6) . . . . ?
C27 C28 C29 C34 81.4(6) . . . . ?
C34 C29 C30 C31 3.5(8) . . . . ?
C28 C29 C30 C31 -178.8(5) . . . . ?
C34 C29 C30 C41 -177.1(5) . . . . ?
C28 C29 C30 C41 0.5(8) . . . . ?
C29 C30 C31 C32 -2.7(8) . . . . ?
C41 C30 C31 C32 177.9(5) . . . . ?
C30 C31 C32 C33 1.8(9) . . . . ?
C30 C31 C32 C42 -179.6(6) . . . . ?
C31 C32 C33 C34 -1.7(9) . . . . ?
C42 C32 C33 C34 179.7(6) . . . . ?
C32 C33 C34 C29 2.5(8) . . . . ?
C32 C33 C34 C43 179.9(6) . . . . ?
C30 C29 C34 C33 -3.4(7) . . . . ?
C28 C29 C34 C33 179.0(5) . . . . ?
C30 C29 C34 C43 179.2(5) . . . . ?
C28 C29 C34 C43 1.5(8) . . . . ?
N2 C24 C35 C40 94.8(6) . . . . ?
C25 C24 C35 C40 -84.0(7) . . . . ?
N2 C24 C35 C36 -89.1(6) . . . . ?
C25 C24 C35 C36 92.1(7) . . . . ?
C40 C35 C36 C37 -1.3(7) . . . . ?
C24 C35 C36 C37 -177.2(5) . . . . ?
C40 C35 C36 C44 178.8(5) . . . . ?
C24 C35 C36 C44 2.9(7) . . . . ?
C35 C36 C37 C38 1.2(8) . . . . ?
C44 C36 C37 C38 -178.9(5) . . . . ?
C36 C37 C38 C39 -1.0(8) . . . . ?
C36 C37 C38 C45 178.4(5) . . . . ?
C37 C38 C39 C40 0.8(8) . . . . ?
C45 C38 C39 C40 -178.7(6) . . . . ?
C36 C35 C40 C39 1.0(7) . . . . ?
C24 C35 C40 C39 177.0(5) . . . . ?
C36 C35 C40 C46 -177.4(5) . . . . ?
C24 C35 C40 C46 -1.4(7) . . . . ?
C38 C39 C40 C35 -0.7(8) . . . . ?
C38 C39 C40 C46 177.7(5) . . . . ?
O1 S1 C47 F2 60.3(7) . . . . ?
O2 S1 C47 F2 -61.9(6) . . . . ?
O3 S1 C47 F2 -178.0(6) . . . . ?
O1 S1 C47 F3 -62.5(9) . . . . ?
O2 S1 C47 F3 175.3(7) . . . . ?
O3 S1 C47 F3 59.3(8) . . . . ?
O1 S1 C47 F1 -179.3(6) . . . . ?
O2 S1 C47 F1 58.5(7) . . . . ?
O3 S1 C47 F1 -57.5(7) . . . . ?
